data_4331442
loop_
_publ_author_name
'Drew, M.G.B.'
'Zalkin, A.'
'Templeton, D.H.'

_publ_section_title
;
 The crystal and molecular structure of sulfur nitride- boron trifluoride
;
_journal_name_full 'Inorganic Chemistry'
_journal_page_first 1906
_journal_page_last 1910
_journal_paper_doi 10.1021/ic50056a032
_journal_volume 6
_journal_year 1967
_chemical_formula_sum 'B F3 N4 S4'
_chemical_name_systematic 'S4 N4 B F3'
_space_group_IT_number 14
_symmetry_space_group_name_Hall '-P 2yn'
_symmetry_space_group_name_H-M 'P 1 21/n 1'
_cell_angle_alpha 90
_cell_angle_beta 95.4
_cell_angle_gamma 90
_cell_formula_units_Z 4
_cell_length_a 7.114
_cell_length_b 10.418
_cell_length_c 10.754
_cell_volume 793.481
_citation_journal_id_ASTM INOCAJ
_cod_data_source_file boron0-1_219.cif
_cod_data_source_block B1F3N4S4
_cod_original_sg_symbol_Hall '-P 2ybc (x-z,y,z)'
_cod_original_formula_sum 'B1 F3 N4 S4'
_cod_database_code 4331442

loop_
_symmetry_equiv_pos_as_xyz
x,y,z
-x+1/2,y+1/2,-z+1/2
-x,-y,-z
x-1/2,-y-1/2,z-1/2

loop_
_atom_site_label
_atom_site_type_symbol
_atom_site_fract_x
_atom_site_fract_y
_atom_site_fract_z
_atom_site_occupancy
_atom_site_U_iso_or_equiv
N2 N-3 0.4842 0.7097 0.1559 1 0.0
S4 S+3 0.7877 0.5697 0.4103 1 0.0
S3 S+3 0.9549 0.5453 0.1731 1 0.0
N3 N-3 0.7697 0.5611 0.0811 1 0.0
N1 N-3 0.5751 0.5407 0.3369 1 0.0
F2 F-1 0.6421 0.3402 0.2393 1 0.0
N4 N-3 0.9461 0.5577 0.3153 1 0.0
F1 F-1 0.4931 0.3327 0.4117 1 0.0
F3 F-1 0.3388 0.4085 0.2309 1 0.0
S2 S+3 0.6066 0.664 0.0526 1 0.0
S1 S+3 0.4576 0.6733 0.2968 1 0.0
B1 B+3 0.5087 0.3995 0.3032 1 0.0
